data_1546373
loop_
_publ_author_name
'Coman, Anca G.'
'Paraschivescu, Codruta C.'
'Paun, Anca'
'Diac, Andreea'
'H\(adade, Niculina D.'
'Jouffret, Laurent'
'Gautier, Arnaud'
'Matache, Mihaela'
'Ionita, Petre'

_publ_section_title
;
 Synthesis of novel profluorescent nitroxides as dual
 luminescent-paramagnetic active probes
;
_journal_issue 15
_journal_name_full 'New Journal of Chemistry'
_journal_page_first 7472
_journal_page_last 7480
_journal_paper_doi 10.1039/C7NJ01698K
_journal_volume 41
_journal_year 2017
_chemical_formula_sum 'C34 H31 N4 O3'
_chemical_formula_weight 543.63
_space_group_crystal_system triclinic
_space_group_IT_number 2
_space_group_name_Hall '-P 1'
_space_group_name_H-M_alt 'P -1'
_symmetry_space_group_name_Hall '-P 1'
_symmetry_space_group_name_H-M 'P -1'
_atom_sites_solution_hydrogens geom
_audit_creation_method SHELXL-2014/7
_audit_update_record
;
2017-05-04 deposited with the CCDC.
2017-06-21 downloaded from the CCDC.
;
_cell_angle_alpha 94.821(10)
_cell_angle_beta 94.404(9)
_cell_angle_gamma 108.372(9)
_cell_formula_units_Z 2
_cell_length_a 7.990(3)
_cell_length_b 12.475(4)
_cell_length_c 14.539(5)
_cell_measurement_reflns_used 2396
_cell_measurement_temperature 100(2)
_cell_measurement_theta_max 60
_cell_measurement_theta_min 5
_cell_volume 1362.3(8)
_computing_cell_refinement 'Bruker SAINT'
_computing_data_collection 'Bruker APEX2'
_computing_data_reduction 'Bruker SAINT'
_computing_molecular_graphics 'Bruker SHELXTL'
_computing_publication_material 'Bruker SHELXTL'
_computing_structure_refinement 'SHELXL-2014 (Sheldrick 2014)'
_computing_structure_solution 'SHELXS-97 (Sheldrick 2008)'
_diffrn_ambient_temperature 100(2)
_diffrn_measured_fraction_theta_full 0.998
_diffrn_measured_fraction_theta_max 0.995
_diffrn_measurement_device_type 'Bruker APEX-II CCD'
_diffrn_measurement_method '\f and \w scans'
_diffrn_radiation_type MoK\a
_diffrn_radiation_wavelength 0.71073
_diffrn_reflns_av_R_equivalents 0.0668
_diffrn_reflns_av_unetI/netI 0.0411
_diffrn_reflns_Laue_measured_fraction_full 0.998
_diffrn_reflns_Laue_measured_fraction_max 0.995
_diffrn_reflns_limit_h_max 9
_diffrn_reflns_limit_h_min -9
_diffrn_reflns_limit_k_max 15
_diffrn_reflns_limit_k_min -15
_diffrn_reflns_limit_l_max 17
_diffrn_reflns_limit_l_min -17
_diffrn_reflns_number 43399
_diffrn_reflns_point_group_measured_fraction_full 0.998
_diffrn_reflns_point_group_measured_fraction_max 0.995
_diffrn_reflns_theta_full 25.242
_diffrn_reflns_theta_max 25.866
_diffrn_reflns_theta_min 2.702
_diffrn_source molybdene
_exptl_absorpt_coefficient_mu 0.086
_exptl_absorpt_correction_T_max 1.0000
_exptl_absorpt_correction_T_min 0.9558
_exptl_absorpt_correction_type empirical
_exptl_absorpt_process_details 'Bruker (2001). SADABS. Bruker AXS Inc., Madison, Wisconsin, USA.'
_exptl_crystal_colour yellow
_exptl_crystal_density_diffrn 1.325
_exptl_crystal_description platelet
_exptl_crystal_F_000 574
_exptl_crystal_size_max 0.354
_exptl_crystal_size_mid 0.125
_exptl_crystal_size_min 0.092
_refine_diff_density_max 0.398
_refine_diff_density_min -0.195
_refine_diff_density_rms 0.043
_refine_ls_extinction_method none
_refine_ls_goodness_of_fit_ref 1.017
_refine_ls_hydrogen_treatment constr
_refine_ls_matrix_type full
_refine_ls_number_parameters 374
_refine_ls_number_reflns 5255
_refine_ls_number_restraints 0
_refine_ls_restrained_S_all 1.017
_refine_ls_R_factor_all 0.0796
_refine_ls_R_factor_gt 0.0437
_refine_ls_shift/su_max 0.000
_refine_ls_shift/su_mean 0.000
_refine_ls_structure_factor_coef Fsqd
_refine_ls_weighting_details 'w=1/[\s^2^(Fo^2^)+(0.0488P)^2^+0.3717P] where P=(Fo^2^+2Fc^2^)/3'
_refine_ls_weighting_scheme calc
_refine_ls_wR_factor_gt 0.0994
_refine_ls_wR_factor_ref 0.1163
_reflns_Friedel_coverage 0.000
_reflns_number_gt 3527
_reflns_number_total 5255
_reflns_threshold_expression 'I > 2\s(I)'
_cod_data_source_file c7nj01698k2.cif
_cod_data_source_block CA104
_cod_original_cell_volume 1362.2(8)
_cod_database_code 1546373
_shelx_shelxl_version_number 2014/7
_shelx_space_group_comment
;
The symmetry employed for this shelxl refinement is uniquely defined
by the following loop, which should always be used as a source of
symmetry information in preference to the above space-group names.
They are only intended as comments.
;
_shelx_estimated_absorpt_t_min 0.970
_shelx_estimated_absorpt_t_max 0.992

loop_
_space_group_symop_operation_xyz
'x, y, z'
'-x, -y, -z'

loop_
_atom_site_label
_atom_site_type_symbol
_atom_site_fract_x
_atom_site_fract_y
_atom_site_fract_z
_atom_site_U_iso_or_equiv
_atom_site_adp_type
_atom_site_occupancy
_atom_site_site_symmetry_order
_atom_site_calc_flag
_atom_site_refinement_flags_posn
_atom_site_refinement_flags_adp
O001 O 0.46259(15) 0.14150(10) 0.43989(8) 0.0250(3) Uani 1 1 d . .
O002 O 1.61414(17) 0.90732(11) 0.06346(9) 0.0386(4) Uani 1 1 d . .
O007 O 0.9301(2) 0.45620(15) 0.11314(10) 0.0697(6) Uani 1 1 d . .
N003 N 0.48707(19) 0.17335(13) 0.59234(10) 0.0282(4) Uani 1 1 d . .
N004 N 0.61530(19) 0.26260(13) 0.55893(11) 0.0291(4) Uani 1 1 d . .
N005 N 1.1230(2) 0.57881(13) 0.22257(11) 0.0347(4) Uani 1 1 d . .
H005 H 1.1557 0.5963 0.2811 0.042 Uiso 1 1 calc R U
N006 N 1.50282(19) 0.83257(12) 0.10391(10) 0.0274(4) Uani 1 1 d . .
C008 C 0.4003(2) 0.10455(15) 0.52031(12) 0.0234(4) Uani 1 1 d . .
C009 C 0.5955(2) 0.23997(14) 0.46969(13) 0.0237(4) Uani 1 1 d . .
C00N C 0.2173(2) -0.00072(16) 0.68056(13) 0.0295(4) Uani 1 1 d . .
H00N H 0.3136 0.0656 0.6944 0.035 Uiso 1 1 calc R U
C00Z C 0.9067(2) 0.47152(16) 0.36077(13) 0.0320(5) Uani 1 1 d . .
H00Z H 0.9873 0.5438 0.3790 0.038 Uiso 1 1 calc R U
C00Q C 0.9801(3) 0.48798(16) 0.19464(13) 0.0327(5) Uani 1 1 d . .
C00S C -0.2994(3) -0.35451(17) 0.69704(15) 0.0381(5) Uani 1 1 d . .
H00S H -0.3932 -0.4225 0.6855 0.046 Uiso 1 1 calc R U
C00W C 0.7596(2) 0.31943(16) 0.24290(13) 0.0321(5) Uani 1 1 d . .
H00W H 0.7404 0.2884 0.1810 0.039 Uiso 1 1 calc R U
C00U C 1.4153(2) 0.64725(16) 0.16693(14) 0.0330(5) Uani 1 1 d . .
H00A H 1.4133 0.5692 0.1543 0.040 Uiso 1 1 calc R U
H00B H 1.4686 0.6745 0.2303 0.040 Uiso 1 1 calc R U
C00V C -0.2752(2) -0.35175(16) 0.52852(15) 0.0357(5) Uani 1 1 d . .
H00V H -0.3719 -0.4181 0.5155 0.043 Uiso 1 1 calc R U
C00T C -0.1937(2) -0.30292(16) 0.45809(14) 0.0330(5) Uani 1 1 d . .
H00T H -0.2364 -0.3352 0.3974 0.040 Uiso 1 1 calc R U
C00P C 0.8123(2) 0.41099(16) 0.42570(13) 0.0307(4) Uani 1 1 d . .
H00P H 0.8296 0.4427 0.4873 0.037 Uiso 1 1 calc R U
C00X C 1.2227(3) 0.83079(17) 0.01771(13) 0.0356(5) Uani 1 1 d . .
H00C H 1.1186 0.8527 0.0229 0.053 Uiso 1 1 calc R U
H00D H 1.1883 0.7517 -0.0054 0.053 Uiso 1 1 calc R U
H00E H 1.2945 0.8753 -0.0243 0.053 Uiso 1 1 calc R U
C00R C 1.2260(2) 0.64957(15) 0.15855(13) 0.0301(4) Uani 1 1 d . .
H00R H 1.1710 0.6209 0.0949 0.036 Uiso 1 1 calc R U
C00B C -0.0424(2) -0.20235(14) 0.47460(13) 0.0249(4) Uani 1 1 d . .
C00F C 1.3286(2) 0.85089(15) 0.11302(12) 0.0263(4) Uani 1 1 d . .
C00G C 0.0467(2) -0.15257(15) 0.40231(13) 0.0277(4) Uani 1 1 d . .
H00G H 0.0088 -0.1860 0.3415 0.033 Uiso 1 1 calc R U
C00M C -0.0171(2) -0.15148(16) 0.73382(13) 0.0289(4) Uani 1 1 d . .
C00O C 0.6645(2) 0.25849(15) 0.30771(13) 0.0300(4) Uani 1 1 d . .
H00O H 0.5818 0.1870 0.2893 0.036 Uiso 1 1 calc R U
C00D C 0.2508(2) -0.00149(14) 0.50990(12) 0.0231(4) Uani 1 1 d . .
C00L C 0.1897(2) -0.05468(15) 0.42001(13) 0.0261(4) Uani 1 1 d . .
H00L H 0.2473 -0.0231 0.3707 0.031 Uiso 1 1 calc R U
C00E C 0.1655(2) -0.04926(14) 0.58555(12) 0.0228(4) Uani 1 1 d . .
C00C C -0.0720(2) -0.20186(15) 0.64150(13) 0.0260(4) Uani 1 1 d . .
C00K C 1.2299(2) 0.77099(16) 0.17942(12) 0.0283(4) Uani 1 1 d . .
H00F H 1.2858 0.7992 0.2422 0.034 Uiso 1 1 calc R U
H00H H 1.1089 0.7723 0.1769 0.034 Uiso 1 1 calc R U
C00I C -0.2175(2) -0.30448(15) 0.62277(14) 0.0299(4) Uani 1 1 d . .
C00H C 0.6922(2) 0.30361(14) 0.39993(12) 0.0234(4) Uani 1 1 d . .
C00J C 0.0179(2) -0.15089(14) 0.56701(12) 0.0235(4) Uani 1 1 d . .
C00A C 0.8829(2) 0.42608(15) 0.26890(13) 0.0270(4) Uani 1 1 d . .
C00Y C -0.1051(3) -0.20387(17) 0.80561(14) 0.0382(5) Uani 1 1 d . .
H00Y H -0.0700 -0.1702 0.8666 0.046 Uiso 1 1 calc R U
C010 C 1.5305(2) 0.71928(15) 0.10098(14) 0.0318(5) Uani 1 1 d . .
C011 C 0.1301(3) -0.04876(17) 0.75036(13) 0.0342(5) Uani 1 1 d . .
H011 H 0.1668 -0.0140 0.8109 0.041 Uiso 1 1 calc R U
C012 C 1.3669(3) 0.97383(16) 0.15365(14) 0.0382(5) Uani 1 1 d . .
H01A H 1.2578 0.9860 0.1665 0.057 Uiso 1 1 calc R U
H01B H 1.4218 1.0237 0.1099 0.057 Uiso 1 1 calc R U
H01C H 1.4452 0.9892 0.2101 0.057 Uiso 1 1 calc R U
C013 C -0.2436(3) -0.30503(18) 0.78718(16) 0.0415(5) Uani 1 1 d . .
H013 H -0.2995 -0.3399 0.8358 0.050 Uiso 1 1 calc R U
C014 C 1.4876(3) 0.66277(18) 0.00101(14) 0.0458(6) Uani 1 1 d . .
H01D H 1.5320 0.5997 -0.0049 0.069 Uiso 1 1 calc R U
H01E H 1.5424 0.7169 -0.0398 0.069 Uiso 1 1 calc R U
H01F H 1.3614 0.6362 -0.0151 0.069 Uiso 1 1 calc R U
C015 C 1.7250(3) 0.73956(19) 0.13339(17) 0.0485(6) Uani 1 1 d . .
H01G H 1.7456 0.6678 0.1341 0.073 Uiso 1 1 calc R U
H01H H 1.7537 0.7797 0.1948 0.073 Uiso 1 1 calc R U
H01I H 1.7981 0.7839 0.0917 0.073 Uiso 1 1 calc R U

loop_
_atom_site_aniso_label
_atom_site_aniso_U_11
_atom_site_aniso_U_22
_atom_site_aniso_U_33
_atom_site_aniso_U_23
_atom_site_aniso_U_13
_atom_site_aniso_U_12
O001 0.0219(6) 0.0228(7) 0.0291(7) 0.0087(5) 0.0062(5) 0.0035(5)
O002 0.0304(7) 0.0319(8) 0.0461(9) 0.0128(6) 0.0123(6) -0.0046(6)
O007 0.0735(12) 0.0655(11) 0.0290(9) 0.0078(8) 0.0044(8) -0.0360(9)
N003 0.0210(8) 0.0281(9) 0.0314(9) 0.0084(7) 0.0041(7) 0.0003(7)
N004 0.0234(8) 0.0286(9) 0.0327(9) 0.0098(7) 0.0055(7) 0.0026(7)
N005 0.0330(9) 0.0349(9) 0.0263(9) 0.0106(7) 0.0043(7) -0.0050(7)
N006 0.0235(8) 0.0232(8) 0.0296(9) 0.0060(7) 0.0055(7) -0.0021(7)
C008 0.0193(9) 0.0261(10) 0.0267(10) 0.0104(8) 0.0060(8) 0.0072(8)
C009 0.0180(9) 0.0212(9) 0.0317(11) 0.0080(8) 0.0035(8) 0.0045(7)
C00N 0.0253(10) 0.0285(10) 0.0295(11) 0.0058(8) 0.0010(8) 0.0010(8)
C00Z 0.0292(10) 0.0237(10) 0.0356(11) 0.0061(8) 0.0047(9) -0.0030(8)
C00Q 0.0312(11) 0.0299(11) 0.0307(12) 0.0092(9) 0.0054(9) -0.0011(9)
C00S 0.0265(11) 0.0300(11) 0.0593(15) 0.0149(10) 0.0158(10) 0.0061(9)
C00W 0.0326(11) 0.0289(11) 0.0283(10) 0.0031(8) 0.0055(8) 0.0006(9)
C00U 0.0333(11) 0.0270(10) 0.0383(12) 0.0090(9) 0.0086(9) 0.0065(9)
C00V 0.0222(10) 0.0245(10) 0.0550(14) 0.0043(9) 0.0028(9) 0.0001(8)
C00T 0.0252(10) 0.0280(11) 0.0407(12) -0.0016(9) -0.0024(9) 0.0043(8)
C00P 0.0298(10) 0.0291(11) 0.0282(10) 0.0038(8) 0.0046(8) 0.0022(8)
C00X 0.0336(11) 0.0396(12) 0.0296(11) 0.0105(9) 0.0011(9) 0.0053(9)
C00R 0.0288(10) 0.0296(10) 0.0261(10) 0.0097(8) 0.0068(8) -0.0016(8)
C00B 0.0198(9) 0.0209(9) 0.0347(11) 0.0040(8) 0.0013(8) 0.0076(7)
C00F 0.0224(9) 0.0262(10) 0.0276(10) 0.0054(8) 0.0033(8) 0.0032(8)
C00G 0.0282(10) 0.0281(10) 0.0267(10) -0.0003(8) 0.0011(8) 0.0104(8)
C00M 0.0258(10) 0.0319(10) 0.0316(11) 0.0107(8) 0.0076(8) 0.0100(8)
C00O 0.0292(10) 0.0226(10) 0.0325(11) 0.0044(8) 0.0063(8) -0.0008(8)
C00D 0.0193(9) 0.0227(9) 0.0289(10) 0.0070(8) 0.0031(7) 0.0081(7)
C00L 0.0259(10) 0.0276(10) 0.0275(10) 0.0081(8) 0.0082(8) 0.0100(8)
C00E 0.0186(9) 0.0232(9) 0.0284(10) 0.0053(8) 0.0022(7) 0.0086(7)
C00C 0.0192(9) 0.0254(10) 0.0366(11) 0.0090(8) 0.0065(8) 0.0093(8)
C00K 0.0208(9) 0.0359(11) 0.0261(10) 0.0078(8) 0.0040(8) 0.0049(8)
C00I 0.0195(9) 0.0259(10) 0.0457(12) 0.0087(9) 0.0070(9) 0.0075(8)
C00H 0.0184(9) 0.0224(9) 0.0306(10) 0.0081(8) 0.0033(7) 0.0067(7)
C00J 0.0181(9) 0.0229(9) 0.0319(10) 0.0077(8) 0.0042(7) 0.0085(7)
C00A 0.0237(10) 0.0257(10) 0.0320(11) 0.0102(8) 0.0062(8) 0.0062(8)
C00Y 0.0419(12) 0.0421(13) 0.0330(12) 0.0120(9) 0.0140(9) 0.0127(10)
C010 0.0287(10) 0.0253(10) 0.0406(12) 0.0053(9) 0.0097(9) 0.0058(8)
C011 0.0342(11) 0.0372(12) 0.0273(11) 0.0052(9) 0.0041(9) 0.0053(9)
C012 0.0397(12) 0.0311(11) 0.0435(13) 0.0054(9) 0.0055(10) 0.0105(9)
C013 0.0383(12) 0.0416(13) 0.0497(14) 0.0198(11) 0.0236(10) 0.0122(10)
C014 0.0546(14) 0.0354(12) 0.0460(13) 0.0016(10) 0.0244(11) 0.0089(11)
C015 0.0320(12) 0.0469(14) 0.0716(17) 0.0157(12) 0.0159(11) 0.0151(10)

loop_
_atom_type_symbol
_atom_type_description
_atom_type_scat_dispersion_real
_atom_type_scat_dispersion_imag
_atom_type_scat_source
C C 0.0033 0.0016 'International Tables Vol C Tables 4.2.6.8 and 6.1.1.4'
H H 0.0000 0.0000 'International Tables Vol C Tables 4.2.6.8 and 6.1.1.4'
N N 0.0061 0.0033 'International Tables Vol C Tables 4.2.6.8 and 6.1.1.4'
O O 0.0106 0.0060 'International Tables Vol C Tables 4.2.6.8 and 6.1.1.4'

loop_
_geom_angle_atom_site_label_1
_geom_angle_atom_site_label_2
_geom_angle_atom_site_label_3
_geom_angle
C009 O001 C008 103.23(13)
C008 N003 N004 106.52(14)
C009 N004 N003 106.21(14)
C00Q N005 C00R 123.14(16)
C00Q N005 H005 118.4
C00R N005 H005 118.4
O002 N006 C00F 115.54(14)
O002 N006 C010 115.17(14)
C00F N006 C010 124.42(14)
N003 C008 O001 111.69(15)
N003 C008 C00D 132.42(16)
O001 C008 C00D 115.88(15)
N004 C009 O001 112.34(15)
N004 C009 C00H 129.80(16)
O001 C009 C00H 117.85(16)
C011 C00N C00E 121.80(17)
C011 C00N H00N 119.1
C00E C00N H00N 119.1
C00P C00Z C00A 120.72(17)
C00P C00Z H00Z 119.6
C00A C00Z H00Z 119.6
O007 C00Q N005 121.98(17)
O007 C00Q C00A 120.92(17)
N005 C00Q C00A 117.10(17)
C013 C00S C00I 121.17(19)
C013 C00S H00S 119.4
C00I C00S H00S 119.4
C00O C00W C00A 120.81(18)
C00O C00W H00W 119.6
C00A C00W H00W 119.6
C00R C00U C010 113.42(15)
C00R C00U H00A 108.9
C010 C00U H00A 108.9
C00R C00U H00B 108.9
C010 C00U H00B 108.9
H00A C00U H00B 107.7
C00T C00V C00I 121.65(18)
C00T C00V H00V 119.2
C00I C00V H00V 119.2
C00V C00T C00B 121.26(18)
C00V C00T H00T 119.4
C00B C00T H00T 119.4
C00Z C00P C00H 120.47(18)
C00Z C00P H00P 119.8
C00H C00P H00P 119.8
C00F C00X H00C 109.5
C00F C00X H00D 109.5
H00C C00X H00D 109.5
C00F C00X H00E 109.5
H00C C00X H00E 109.5
H00D C00X H00E 109.5
N005 C00R C00K 110.18(15)
N005 C00R C00U 110.69(15)
C00K C00R C00U 108.61(15)
N005 C00R H00R 109.1
C00K C00R H00R 109.1
C00U C00R H00R 109.1
C00G C00B C00J 118.96(16)
C00G C00B C00T 121.87(17)
C00J C00B C00T 119.16(17)
N006 C00F C012 107.54(14)
N006 C00F C00X 109.97(15)
C012 C00F C00X 109.27(16)
N006 C00F C00K 108.43(14)
C012 C00F C00K 109.71(15)
C00X C00F C00K 111.82(15)
C00L C00G C00B 120.66(17)
C00L C00G H00G 119.7
C00B C00G H00G 119.7
C00Y C00M C00C 119.47(18)
C00Y C00M C011 122.40(18)
C00C C00M C011 118.12(16)
C00W C00O C00H 120.11(17)
C00W C00O H00O 119.9
C00H C00O H00O 119.9
C00L C00D C00E 119.69(16)
C00L C00D C008 117.02(16)
C00E C00D C008 123.28(16)
C00G C00L C00D 121.70(17)
C00G C00L H00L 119.2
C00D C00L H00L 119.2
C00D C00E C00J 118.47(16)
C00D C00E C00N 124.00(16)
C00J C00E C00N 117.53(16)
C00M C00C C00I 119.49(17)
C00M C00C C00J 120.51(16)
C00I C00C C00J 120.00(17)
C00R C00K C00F 113.99(15)
C00R C00K H00F 108.8
C00F C00K H00F 108.8
C00R C00K H00H 108.8
C00F C00K H00H 108.8
H00F C00K H00H 107.6
C00S C00I C00C 118.87(19)
C00S C00I C00V 122.55(18)
C00C C00I C00V 118.58(17)
C00P C00H C00O 119.20(17)
C00P C00H C009 119.80(17)
C00O C00H C009 121.00(16)
C00B C00J C00E 120.51(16)
C00B C00J C00C 119.27(16)
C00E C00J C00C 120.21(16)
C00Z C00A C00W 118.66(17)
C00Z C00A C00Q 123.36(17)
C00W C00A C00Q 117.95(17)
C013 C00Y C00M 120.8(2)
C013 C00Y H00Y 119.6
C00M C00Y H00Y 119.6
N006 C010 C015 107.75(15)
N006 C010 C014 108.59(16)
C015 C010 C014 109.59(17)
N006 C010 C00U 109.67(15)
C015 C010 C00U 109.03(16)
C014 C010 C00U 112.10(16)
C00N C011 C00M 121.81(18)
C00N C011 H011 119.1
C00M C011 H011 119.1
C00F C012 H01A 109.5
C00F C012 H01B 109.5
H01A C012 H01B 109.5
C00F C012 H01C 109.5
H01A C012 H01C 109.5
H01B C012 H01C 109.5
C00S C013 C00Y 120.20(19)
C00S C013 H013 119.9
C00Y C013 H013 119.9
C010 C014 H01D 109.5
C010 C014 H01E 109.5
H01D C014 H01E 109.5
C010 C014 H01F 109.5
H01D C014 H01F 109.5
H01E C014 H01F 109.5
C010 C015 H01G 109.5
C010 C015 H01H 109.5
H01G C015 H01H 109.5
C010 C015 H01I 109.5
H01G C015 H01I 109.5
H01H C015 H01I 109.5

loop_
_geom_bond_atom_site_label_1
_geom_bond_atom_site_label_2
_geom_bond_distance
O001 C009 1.357(2)
O001 C008 1.365(2)
O002 N006 1.2869(18)
O007 C00Q 1.212(2)
N003 C008 1.295(2)
N003 N004 1.405(2)
N004 C009 1.291(2)
N005 C00Q 1.337(2)
N005 C00R 1.456(2)
N005 H005 0.8600
N006 C00F 1.494(2)
N006 C010 1.495(2)
C008 C00D 1.464(2)
C009 C00H 1.458(2)
C00N C011 1.350(3)
C00N C00E 1.435(2)
C00N H00N 0.9300
C00Z C00P 1.379(3)
C00Z C00A 1.381(3)
C00Z H00Z 0.9300
C00Q C00A 1.502(2)
C00S C013 1.378(3)
C00S C00I 1.396(3)
C00S H00S 0.9300
C00W C00O 1.382(2)
C00W C00A 1.384(3)
C00W H00W 0.9300
C00U C00R 1.518(3)
C00U C010 1.528(2)
C00U H00A 0.9700
C00U H00B 0.9700
C00V C00T 1.342(3)
C00V C00I 1.426(3)
C00V H00V 0.9300
C00T C00B 1.429(2)
C00T H00T 0.9300
C00P C00H 1.380(2)
C00P H00P 0.9300
C00X C00F 1.526(3)
C00X H00C 0.9600
C00X H00D 0.9600
C00X H00E 0.9600
C00R C00K 1.509(3)
C00R H00R 0.9800
C00B C00G 1.394(2)
C00B C00J 1.418(3)
C00F C012 1.523(3)
C00F C00K 1.526(2)
C00G C00L 1.373(2)
C00G H00G 0.9300
C00M C00Y 1.396(3)
C00M C00C 1.408(3)
C00M C011 1.427(3)
C00O C00H 1.383(3)
C00O H00O 0.9300
C00D C00L 1.392(2)
C00D C00E 1.414(2)
C00L H00L 0.9300
C00E C00J 1.422(2)
C00C C00I 1.421(2)
C00C C00J 1.428(2)
C00K H00F 0.9700
C00K H00H 0.9700
C00Y C013 1.381(3)
C00Y H00Y 0.9300
C010 C015 1.523(3)
C010 C014 1.525(3)
C011 H011 0.9300
C012 H01A 0.9600
C012 H01B 0.9600
C012 H01C 0.9600
C013 H013 0.9300
C014 H01D 0.9600
C014 H01E 0.9600
C014 H01F 0.9600
C015 H01G 0.9600
C015 H01H 0.9600
C015 H01I 0.9600
